data_7116332
loop_
_publ_author_name
'Ulrich Stoeck'
'Irena Senkovska'
'Volodymyr Bon'
'Simon Krause'
'Stefan Kaskel'

_publ_section_title
;
 Assembly of metal-organic polyhedra into highly porous frameworks for
 ethene delivery
;
_journal_name_full Chem.Commun.
_journal_page_first 1046
_journal_paper_doi 10.1039/C4cc07920E
_journal_volume 51
_journal_year 2015
_chemical_formula_sum 'C54 H28 Cu3 N2 O15'
_chemical_formula_weight 1135.40
_chemical_name_systematic
; 
 ? 
;
_space_group_IT_number 221
_symmetry_cell_setting cubic
_symmetry_space_group_name_Hall '-P 4 2 3'
_symmetry_space_group_name_H-M 'P m -3 m'
_atom_sites_solution_hydrogens geom
_atom_sites_solution_primary direct
_atom_sites_solution_secondary difmap
_audit_creation_method SHELXL-97
_audit_update_record
;
2014-01-20 deposited with the CCDC.
2014-11-21 downloaded from the CCDC.
;
_cell_angle_alpha 90.00
_cell_angle_beta 90.00
_cell_angle_gamma 90.00
_cell_formula_units_Z 6
_cell_length_a 33.970(4)
_cell_length_b 33.970(4)
_cell_length_c 33.970(4)
_cell_measurement_reflns_used 635
_cell_measurement_temperature 296(2)
_cell_measurement_theta_max 29.67
_cell_measurement_theta_min 3.12
_cell_volume 39200(8)
_computing_cell_refinement 'mosflm 1.0.5'
_computing_data_collection 'marCCD 1994-2002'
_computing_data_reduction scala
_computing_molecular_graphics 'Diamond 3.1'
_computing_publication_material WinGX
_computing_structure_refinement 'SHELXL-97 (Sheldrick, 1997)'
_computing_structure_solution 'SHELXS-97 (Sheldrick, 1997)'
_diffrn_ambient_temperature 296(2)
_diffrn_measured_fraction_theta_full 0.993
_diffrn_measured_fraction_theta_max 0.993
_diffrn_measurement_device_type 'MX-225 CCD'
_diffrn_measurement_method '\D\f scans'
_diffrn_radiation_monochromator 'Si 111'
_diffrn_radiation_probe x-ray
_diffrn_radiation_type synchrotron
_diffrn_radiation_wavelength 0.88561
_diffrn_reflns_av_R_equivalents 0.0119
_diffrn_reflns_av_sigmaI/netI 0.0265
_diffrn_reflns_limit_h_max 24
_diffrn_reflns_limit_h_min 0
_diffrn_reflns_limit_k_max 41
_diffrn_reflns_limit_k_min 1
_diffrn_reflns_limit_l_max 41
_diffrn_reflns_limit_l_min 0
_diffrn_reflns_number 13443
_diffrn_reflns_theta_full 33.05
_diffrn_reflns_theta_max 33.05
_diffrn_reflns_theta_min 3.17
_diffrn_source synchrotron
_diffrn_source_type 'BESSY BL MX-14.2'
_exptl_absorpt_coefficient_mu 0.462
_exptl_absorpt_correction_T_max 0.9552
_exptl_absorpt_correction_T_min 0.9552
_exptl_absorpt_correction_type multi-scan
_exptl_absorpt_process_details Scala
_exptl_crystal_colour blue
_exptl_crystal_density_diffrn 0.289
_exptl_crystal_density_method 'not measured'
_exptl_crystal_description octahedron
_exptl_crystal_F_000 3438
_exptl_crystal_size_max 0.10
_exptl_crystal_size_mid 0.10
_exptl_crystal_size_min 0.10
_platon_squeeze_details
;
;
_refine_diff_density_max 0.390
_refine_diff_density_min -0.329
_refine_diff_density_rms 0.035
_refine_ls_extinction_method none
_refine_ls_goodness_of_fit_ref 1.060
_refine_ls_hydrogen_treatment constr
_refine_ls_matrix_type full
_refine_ls_number_parameters 133
_refine_ls_number_reflns 7208
_refine_ls_number_restraints 0
_refine_ls_restrained_S_all 1.060
_refine_ls_R_factor_all 0.0482
_refine_ls_R_factor_gt 0.0453
_refine_ls_shift/su_max 0.001
_refine_ls_shift/su_mean 0.000
_refine_ls_structure_factor_coef Fsqd
_refine_ls_weighting_details 'calc w=1/[\s^2^(Fo^2^)+(0.1228P)^2^+0.0000P] where P=(Fo^2^+2Fc^2^)/3'
_refine_ls_weighting_scheme calc
_refine_ls_wR_factor_gt 0.1524
_refine_ls_wR_factor_ref 0.1572
_reflns_number_gt 6168
_reflns_number_total 7208
_reflns_threshold_expression >2sigma(I)
_cod_data_source_file c4cc07920e2.cif
_cod_data_source_block pm3m-sr
_cod_original_sg_symbol_H-M Pm-3m
_cod_database_code 7116332

loop_
_symmetry_equiv_pos_as_xyz
'x, y, z'
'-y, x, z'
'-x, -y, z'
'y, -x, z'
'x, -y, -z'
'y, x, -z'
'-x, y, -z'
'-y, -x, -z'
'z, x, y'
'-x, z, y'
'-z, -x, y'
'x, -z, y'
'z, -x, -y'
'x, z, -y'
'-z, x, -y'
'-x, -z, -y'
'y, z, x'
'-z, -y, -x'
'-z, y, x'
'z, y, -x'
'z, -y, x'
'y, -z, -x'
'-y, -z, x'
'-y, z, -x'
'-x, -y, -z'
'y, -x, -z'
'x, y, -z'
'-y, x, -z'
'-x, y, z'
'-y, -x, z'
'x, -y, z'
'y, x, z'
'-z, -x, -y'
'x, -z, -y'
'z, x, -y'
'-x, z, -y'
'-z, x, y'
'-x, -z, y'
'z, -x, y'
'x, z, y'
'-y, -z, -x'
'z, y, x'
'z, -y, -x'
'-z, -y, x'
'-z, y, -x'
'-y, z, x'
'y, z, -x'
'y, -z, x'

loop_
_atom_site_label
_atom_site_type_symbol
_atom_site_fract_x
_atom_site_fract_y
_atom_site_fract_z
_atom_site_U_iso_or_equiv
_atom_site_adp_type
_atom_site_occupancy
_atom_site_symmetry_multiplicity
_atom_site_calc_flag
_atom_site_refinement_flags
_atom_site_disorder_assembly
_atom_site_disorder_group
Cu1 Cu 0.295019(8) 0.5000 0.5000 0.05405(13) Uani 1 8 d S . .
Cu2 Cu 0.217818(9) 0.5000 0.5000 0.06815(15) Uani 1 8 d S . .
Cu3 Cu 0.0000 0.0000 0.46110(3) 0.1424(3) Uani 1 8 d S . .
O1 O 0.28931(3) 0.44260(3) 0.5000 0.0766(3) Uani 1 2 d S . .
O2 O 0.22335(3) 0.44266(4) 0.5000 0.0930(4) Uani 1 2 d S . .
O3 O 0.15387(7) 0.5000 0.5000 0.1428(14) Uani 1 8 d S . .
O4 O 0.04065(3) 0.04065(3) 0.46645(9) 0.1648(11) Uani 1 2 d S . .
O5 O 0.0000 0.0000 0.3951(2) 0.213(3) Uani 1 8 d S . .
O6 O 0.35893(6) 0.5000 0.5000 0.1021(8) Uani 1 8 d S . .
N1 N 0.26052(4) 0.26052(4) 0.5000 0.1525(16) Uani 1 4 d P A .
C1 C 0.25621(4) 0.42561(5) 0.5000 0.0801(4) Uani 1 2 d S . .
C2 C 0.25619(5) 0.38192(5) 0.5000 0.0909(6) Uani 1 2 d S . .
C3 C 0.29117(5) 0.36101(5) 0.5000 0.0876(5) Uani 1 2 d S . .
H3A H 0.3151 0.3743 0.5000 0.105 Uiso 1 2 calc SR . .
C4 C 0.29047(5) 0.32046(5) 0.5000 0.1012(7) Uani 1 2 d S . .
C5 C 0.25361(6) 0.30071(6) 0.5000 0.1305(11) Uani 1 2 d S . .
C6 C 0.23042(6) 0.23042(6) 0.5000 0.164(2) Uani 1 4 d S . .
C7 C 0.22935(11) 0.20368(11) 0.47038(16) 0.166(2) Uani 0.50 1 d P A -1
H7A H 0.2477 0.2050 0.4501 0.199 Uiso 0.50 1 calc PR A -1
C8 C 0.20066(11) 0.17412(11) 0.47023(15) 0.176(2) Uani 0.50 1 d P A -1
H8A H 0.2003 0.1554 0.4502 0.211 Uiso 0.50 1 calc PR A -1
C9 C 0.17273(6) 0.17273(6) 0.5000 0.172(2) Uani 1 4 d S . .
C10 C 0.14164(6) 0.14164(6) 0.5000 0.172(2) Uani 1 4 d S . .
C11 C 0.12709(5) 0.12709(5) 0.46539(12) 0.1805(16) Uani 1 2 d S . .
H11A H 0.1368 0.1368 0.4417 0.217 Uiso 1 2 calc PR A .
C12 C 0.09793(5) 0.09793(5) 0.46456(14) 0.1828(18) Uani 1 2 d P A .
H12A H 0.0884 0.0884 0.4408 0.219 Uiso 1 2 calc SR . .
C13 C 0.08375(6) 0.08375(6) 0.5000 0.170(2) Uani 1 4 d S . .
C14 C 0.05216(7) 0.05216(7) 0.5000 0.161(3) Uani 1 4 d S . .
C15 C 0.21861(6) 0.32121(7) 0.5000 0.1478(13) Uani 1 2 d S . .
H15A H 0.1946 0.3080 0.5000 0.177 Uiso 1 2 calc SR . .
C16 C 0.22005(5) 0.36141(7) 0.5000 0.1241(9) Uani 1 2 d S . .
H16A H 0.1966 0.3756 0.5000 0.149 Uiso 1 2 calc SR . .

loop_
_atom_site_aniso_label
_atom_site_aniso_U_11
_atom_site_aniso_U_22
_atom_site_aniso_U_33
_atom_site_aniso_U_23
_atom_site_aniso_U_13
_atom_site_aniso_U_12
Cu1 0.03482(16) 0.06366(15) 0.06366(15) 0.000 0.000 0.000
Cu2 0.03463(17) 0.08491(19) 0.08491(19) 0.000 0.000 0.000
Cu3 0.04125(16) 0.04125(16) 0.3447(10) 0.000 0.000 0.000
O1 0.0536(5) 0.0646(6) 0.1116(9) 0.000 0.000 -0.0078(4)
O2 0.0533(6) 0.0841(8) 0.1415(12) 0.000 0.000 -0.0055(5)
O3 0.0393(11) 0.195(2) 0.195(2) 0.000 0.000 0.000
O4 0.0646(6) 0.0646(6) 0.365(4) -0.0022(8) -0.0022(8) -0.0239(7)
O5 0.153(3) 0.153(3) 0.333(9) 0.000 0.000 0.000
O6 0.0382(10) 0.1341(14) 0.1341(14) 0.000 0.000 0.000
N1 0.0677(9) 0.0677(9) 0.322(5) 0.000 0.000 -0.0339(11)
C1 0.0607(9) 0.0755(9) 0.1042(12) 0.000 0.000 -0.0096(7)
C2 0.0587(8) 0.0719(10) 0.1421(17) 0.000 0.000 -0.0147(7)
C3 0.0588(8) 0.0682(9) 0.1359(16) 0.000 0.000 -0.0194(7)
C4 0.0578(8) 0.0649(9) 0.181(2) 0.000 0.000 -0.0236(7)
C5 0.0640(11) 0.0761(12) 0.251(3) 0.000 0.000 -0.0274(9)
C6 0.0753(12) 0.0753(12) 0.342(7) 0.000 0.000 -0.0372(16)
C7 0.096(2) 0.100(2) 0.302(6) -0.025(2) 0.022(2) -0.0511(19)
C8 0.103(2) 0.108(2) 0.317(6) -0.047(3) 0.018(3) -0.053(2)
C9 0.0845(14) 0.0845(14) 0.346(7) 0.000 0.000 -0.0453(18)
C10 0.0813(14) 0.0813(14) 0.354(8) 0.000 0.000 -0.0384(17)
C11 0.1148(15) 0.1148(15) 0.312(5) -0.0025(12) -0.0025(12) -0.0678(18)
C12 0.1019(13) 0.1019(13) 0.345(6) -0.0002(13) -0.0002(13) -0.0557(16)
C13 0.0600(10) 0.0600(10) 0.391(8) 0.000 0.000 -0.0220(13)
C14 0.0484(9) 0.0484(9) 0.386(9) 0.000 0.000 -0.0100(11)
C15 0.0590(10) 0.0888(14) 0.296(4) 0.000 0.000 -0.0299(10)
C16 0.0579(9) 0.0897(13) 0.225(3) 0.000 0.000 -0.0164(9)

loop_
_atom_type_symbol
_atom_type_description
_atom_type_scat_dispersion_real
_atom_type_scat_dispersion_imag
_atom_type_scat_source
C C 0.0060 0.0030 'International Tables Vol C Tables 4.2.6.8 and 6.1.1.4'
H H 0.0000 0.0000 'International Tables Vol C Tables 4.2.6.8 and 6.1.1.4'
Cu Cu 0.1640 1.8640 'International Tables Vol C Tables 4.2.6.8 and 6.1.1.4'
N N 0.0100 0.0050 'International Tables Vol C Tables 4.2.6.8 and 6.1.1.4'
O O 0.0180 0.0100 'International Tables Vol C Tables 4.2.6.8 and 6.1.1.4'

loop_
_geom_angle_atom_site_label_1
_geom_angle_atom_site_label_2
_geom_angle_atom_site_label_3
_geom_angle
_geom_angle_site_symmetry_1
_geom_angle_site_symmetry_3
O1 Cu1 O1 89.440(6) . 12_565
O1 Cu1 O1 89.440(6) . 34_566
O1 Cu1 O1 168.65(6) 12_565 34_566
O1 Cu1 O1 168.65(6) . 5_566
O1 Cu1 O1 89.440(6) 12_565 5_566
O1 Cu1 O1 89.440(6) 34_566 5_566
O1 Cu1 O6 95.68(3) . .
O1 Cu1 O6 95.67(3) 12_565 .
O1 Cu1 O6 95.67(3) 34_566 .
O1 Cu1 O6 95.67(3) 5_566 .
O2 Cu2 O2 89.472(6) 34_566 5_566
O2 Cu2 O2 168.98(6) 34_566 12_565
O2 Cu2 O2 89.472(6) 5_566 12_565
O2 Cu2 O2 89.472(6) 34_566 .
O2 Cu2 O2 168.98(6) 5_566 .
O2 Cu2 O2 89.472(6) 12_565 .
O2 Cu2 O3 95.51(3) 34_566 .
O2 Cu2 O3 95.51(3) 5_566 .
O2 Cu2 O3 95.51(3) 12_565 .
O2 Cu2 O3 95.51(3) . .
O4 Cu3 O4 169.38(19) . 3
O4 Cu3 O4 89.510(18) . 2
O4 Cu3 O4 89.510(18) 3 2
O4 Cu3 O4 89.510(18) . 4
O4 Cu3 O4 89.510(18) 3 4
O4 Cu3 O4 169.38(19) 2 4
O4 Cu3 O5 95.31(10) . .
O4 Cu3 O5 95.31(10) 3 .
O4 Cu3 O5 95.31(10) 2 .
O4 Cu3 O5 95.31(10) 4 .
C1 O1 Cu1 122.85(11) . .
C1 O2 Cu2 122.94(11) . .
C14 O4 Cu3 121.2(2) . .
C5 N1 C5 109.5(2) . 6_556
C5 N1 C6 125.25(10) . .
C5 N1 C6 125.25(10) 6_556 .
O2 C1 O1 125.40(16) . .
O2 C1 C2 117.40(13) . .
O1 C1 C2 117.21(14) . .
C3 C2 C16 119.54(17) . .
C3 C2 C1 120.84(13) . .
C16 C2 C1 119.61(16) . .
C4 C3 C2 119.89(14) . .
C4 C3 H3A 120.1 . .
C2 C3 H3A 120.1 . .
C3 C4 C5 119.17(18) . .
C3 C4 C4 134.01(9) . 6_556
C5 C4 C4 106.83(13) . 6_556
C15 C5 N1 130.11(17) . .
C15 C5 C4 121.5(2) . .
N1 C5 C4 108.43(19) . .
C7 C6 C7 54.1(4) . 32
C7 C6 C7 121.0(4) . 6_556
C7 C6 C7 95.8(4) 32 6_556
C7 C6 C7 95.8(4) . 27_556
C7 C6 C7 121.0(4) 32 27_556
C7 C6 C7 54.1(4) 6_556 27_556
C7 C6 N1 119.50(19) . .
C7 C6 N1 119.50(19) 32 .
C7 C6 N1 119.50(19) 6_556 .
C7 C6 N1 119.50(19) 27_556 .
C6 C7 C8 120.1(4) . .
C6 C7 H7A 119.9 . .
C8 C7 H7A 119.9 . .
C9 C8 C7 119.9(4) . .
C9 C8 H8A 120.1 . .
C7 C8 H8A 120.1 . .
C8 C9 C8 54.7(4) 27_556 6_556
C8 C9 C8 119.0(4) 27_556 32
C8 C9 C8 93.6(4) 6_556 32
C8 C9 C8 93.6(4) 27_556 .
C8 C9 C8 119.0(4) 6_556 .
C8 C9 C8 54.7(4) 32 .
C8 C9 C10 120.51(18) 27_556 .
C8 C9 C10 120.51(18) 6_556 .
C8 C9 C10 120.51(18) 32 .
C8 C9 C10 120.52(18) . .
C11 C10 C11 118.5(3) 27_556 .
C11 C10 C9 120.74(17) 27_556 .
C11 C10 C9 120.74(17) . .
C10 C11 C12 121.9(4) . .
C10 C11 H11A 119.1 . .
C12 C11 H11A 119.1 . .
C13 C12 C11 118.4(4) . .
C13 C12 H12A 120.8 . .
C11 C12 H12A 120.8 . .
C12 C13 C12 121.0(3) 27_556 .
C12 C13 C14 119.51(16) 27_556 .
C12 C13 C14 119.51(16) . .
O4 C14 O4 128.2(3) 27_556 .
O4 C14 C13 115.88(16) 27_556 .
O4 C14 C13 115.88(16) . .
C16 C15 C5 118.31(17) . .
C16 C15 H15A 120.8 . .
C5 C15 H15A 120.8 . .
C15 C16 C2 121.63(19) . .
C15 C16 H16A 119.2 . .
C2 C16 H16A 119.2 . .

loop_
_geom_bond_atom_site_label_1
_geom_bond_atom_site_label_2
_geom_bond_distance
_geom_bond_site_symmetry_2
Cu1 O1 1.9595(11) .
Cu1 O1 1.9596(11) 12_565
Cu1 O1 1.9596(11) 34_566
Cu1 O1 1.9596(11) 5_566
Cu1 O6 2.171(2) .
Cu2 O2 1.9567(13) 34_566
Cu2 O2 1.9567(13) 5_566
Cu2 O2 1.9567(13) 12_565
Cu2 O2 1.9568(13) .
Cu2 O3 2.172(2) .
Cu3 O4 1.9611(14) .
Cu3 O4 1.9612(14) 3
Cu3 O4 1.9612(14) 2
Cu3 O4 1.9612(14) 4
Cu3 O5 2.240(7) .
O1 C1 1.2639(18) .
O2 C1 1.2579(19) .
O4 C14 1.267(3) .
N1 C5 1.385(3) .
N1 C5 1.385(3) 6_556
N1 C6 1.446(3) .
C1 C2 1.484(2) .
C2 C3 1.385(2) .
C2 C16 1.412(2) .
C3 C4 1.378(3) .
C3 H3A 0.9300 .
C4 C5 1.420(2) .
C4 C4 1.440(4) 6_556
C5 C15 1.378(3) .
C6 C7 1.356(5) .
C6 C7 1.356(5) 32
C6 C7 1.356(5) 6_556
C6 C7 1.356(5) 27_556
C7 C8 1.399(4) .
C7 H7A 0.9300 .
C8 C9 1.388(4) .
C8 H8A 0.9300 .
C9 C8 1.388(4) 27_556
C9 C8 1.388(4) 6_556
C9 C8 1.388(4) 32
C9 C10 1.493(4) .
C10 C11 1.368(4) 27_556
C10 C11 1.368(4) .
C11 C12 1.401(3) .
C11 H11A 0.9300 .
C12 C13 1.383(4) .
C12 H12A 0.9300 .
C13 C12 1.383(4) 27_556
C13 C14 1.518(4) .
C14 O4 1.267(3) 27_556
C15 C16 1.366(3) .
C15 H15A 0.9300 .
C16 H16A 0.9300 .

loop_
_geom_torsion_atom_site_label_1
_geom_torsion_atom_site_label_2
_geom_torsion_atom_site_label_3
_geom_torsion_atom_site_label_4
_geom_torsion
_geom_torsion_site_symmetry_1
_geom_torsion_site_symmetry_4
O1 Cu1 O1 C1 -84.35(3) 12_565 .
O1 Cu1 O1 C1 84.35(3) 34_566 .
O1 Cu1 O1 C1 0.0 5_566 .
O6 Cu1 O1 C1 180.0 . .
O2 Cu2 O2 C1 -84.51(3) 34_566 .
O2 Cu2 O2 C1 0.0 5_566 .
O2 Cu2 O2 C1 84.51(3) 12_565 .
O3 Cu2 O2 C1 180.0 . .
O4 Cu3 O4 C14 0.0 3 .
O4 Cu3 O4 C14 84.71(9) 2 .
O4 Cu3 O4 C14 -84.71(9) 4 .
O5 Cu3 O4 C14 180.0 . .
Cu2 O2 C1 O1 0.0 . .
Cu2 O2 C1 C2 180.0 . .
Cu1 O1 C1 O2 0.0 . .
Cu1 O1 C1 C2 180.0 . .
O2 C1 C2 C3 180.0 . .
O1 C1 C2 C3 0.0 . .
O2 C1 C2 C16 0.0 . .
O1 C1 C2 C16 180.0 . .
C16 C2 C3 C4 0.0 . .
C1 C2 C3 C4 180.0 . .
C2 C3 C4 C5 0.0 . .
C2 C3 C4 C4 180.0 . 6_556
C5 N1 C5 C15 180.0 6_556 .
C6 N1 C5 C15 0.0 . .
C5 N1 C5 C4 0.0 6_556 .
C6 N1 C5 C4 180.0 . .
C3 C4 C5 C15 0.0 . .
C4 C4 C5 C15 180.0 6_556 .
C3 C4 C5 N1 180.0 . .
C4 C4 C5 N1 0.0 6_556 .
C5 N1 C6 C7 121.5(2) . .
C5 N1 C6 C7 -58.5(2) 6_556 .
C5 N1 C6 C7 58.5(2) . 32
C5 N1 C6 C7 -121.5(2) 6_556 32
C5 N1 C6 C7 -58.5(2) . 6_556
C5 N1 C6 C7 121.5(2) 6_556 6_556
C5 N1 C6 C7 -121.5(2) . 27_556
C5 N1 C6 C7 58.5(2) 6_556 27_556
C7 C6 C7 C8 -73.9(5) 32 .
C7 C6 C7 C8 -0.7(3) 6_556 .
C7 C6 C7 C8 50.5(6) 27_556 .
N1 C6 C7 C8 179.3(3) . .
C6 C7 C8 C9 1.5(7) . .
C7 C8 C9 C8 -51.9(5) . 27_556
C7 C8 C9 C8 -0.7(3) . 6_556
C7 C8 C9 C8 71.5(5) . 32
C7 C8 C9 C10 179.3(3) . .
C8 C9 C10 C11 32.2(2) 27_556 27_556
C8 C9 C10 C11 -32.2(2) 6_556 27_556
C8 C9 C10 C11 -147.8(2) 32 27_556
C8 C9 C10 C11 147.8(2) . 27_556
C8 C9 C10 C11 -147.8(2) 27_556 .
C8 C9 C10 C11 147.8(2) 6_556 .
C8 C9 C10 C11 32.2(2) 32 .
C8 C9 C10 C11 -32.2(2) . .
C11 C10 C11 C12 0.0 27_556 .
C9 C10 C11 C12 180.0 . .
C10 C11 C12 C13 0.0 . .
C11 C12 C13 C12 0.0 . 27_556
C11 C12 C13 C14 180.0 . .
Cu3 O4 C14 O4 0.0 . 27_556
Cu3 O4 C14 C13 180.0 . .
C12 C13 C14 O4 0.0 27_556 27_556
C12 C13 C14 O4 180.0 . 27_556
C12 C13 C14 O4 180.0 27_556 .
C12 C13 C14 O4 0.0 . .
N1 C5 C15 C16 180.0 . .
C4 C5 C15 C16 0.0 . .
C5 C15 C16 C2 0.0 . .
C3 C2 C16 C15 0.0 . .
C1 C2 C16 C15 180.0 . .

loop_
_platon_squeeze_void_nr
_platon_squeeze_void_average_x
_platon_squeeze_void_average_y
_platon_squeeze_void_average_z
_platon_squeeze_void_volume
_platon_squeeze_void_count_electrons
_platon_squeeze_void_content
1 -0.002 -0.005 -0.002 33695 2541 ' '
